data_7018571
loop_
_publ_author_name
'Queen, Wendy L.'
'Bloch, Eric D.'
'Brown, Craig M.'
'Hudson, Matthew R.'
'Mason, Jarad A.'
'Murray, Leslie J.'
'Ramirez-Cuesta, Anibal Javier'
'Peterson, Vanessa K.'
'Long, Jeffrey R.'

_publ_section_title
;
 Hydrogen adsorption in the metal-organic frameworks Fe(2)(dobdc) and
 Fe(2)(O(2))(dobdc).
;
_journal_issue 14
_journal_name_full 'Dalton transactions (Cambridge, England : 2003)'
_journal_page_first 4180
_journal_page_last 4187
_journal_paper_doi 10.1039/c2dt12138g
_journal_volume 41
_journal_year 2012
_chemical_formula_sum 'C4 H D4.32 Fe O3'
_chemical_formula_weight 161.60
_chemical_name_systematic ' ?'
_space_group_IT_number 148
_symmetry_cell_setting trigonal
_symmetry_space_group_name_Hall '-R 3'
_symmetry_space_group_name_H-M 'R -3 :H'
_cell_angle_alpha 90.0
_cell_angle_beta 90.0
_cell_angle_gamma 120.0
_cell_formula_units_Z 18
_cell_length_a 26.1021(28)
_cell_length_b 26.1021
_cell_length_c 6.9107(12)
_cell_volume 4077.6(8)
_pd_block_id 2011-08-29T18:47|1P5_phase1|||
_pd_phase_name 'from /data/people/craigy/MgMOF/BT1/1108/MOF74.xtl'
_cod_data_source_file c2dt12138g.txt
_cod_data_source_block 1P5_phase_1
_cod_depositor_comments
;
The following automatic conversions were performed:

'_geom_bond_publ_flag' value 'N' changed to 'n' according to
/home/saulius/struct/CIF-dictionaries/cif_core.dic dictionary named
'cif_core.dic' version 2.4.1 from 2010-06-29 (56
times).

'_geom_angle_publ_flag' value 'N' changed to 'n' according
to /home/saulius/struct/CIF-dictionaries/cif_core.dic dictionary
named 'cif_core.dic' version 2.4.1 from 2010-06-29 (29 times).

Automatic conversion script
Id: cif_fix_values 1715 2011-07-08 13:25:40Z adriana 
;
_cod_original_cell_volume 4077.6(9)
_cod_original_sg_symbol_H-M 'R -3'
_cod_database_code 7018571

loop_
_symmetry_equiv_pos_site_id
_symmetry_equiv_pos_as_xyz
1 +x,+y,+z
2 -y,x-y,+z
3 y-x,-x,+z
-1 -x,-y,-z
-2 +y,y-x,-z
-3 x-y,+x,-z
101 +x+1/3,+y+2/3,+z+2/3
102 -y+1/3,x-y+2/3,+z+2/3
103 y-x+1/3,-x+2/3,+z+2/3
-101 -x+2/3,-y+1/3,-z+1/3
-102 +y+2/3,y-x+1/3,-z+1/3
-103 x-y+2/3,+x+1/3,-z+1/3
201 +x+2/3,+y+1/3,+z+1/3
202 -y+2/3,x-y+1/3,+z+1/3
203 y-x+2/3,-x+1/3,+z+1/3
-201 -x+1/3,-y+2/3,-z+2/3
-202 +y+1/3,y-x+2/3,-z+2/3
-203 x-y+1/3,+x+2/3,-z+2/3

loop_
_atom_site_aniso_label
_atom_site_aniso_U_11
_atom_site_aniso_U_12
_atom_site_aniso_U_13
_atom_site_aniso_U_22
_atom_site_aniso_U_23
_atom_site_aniso_U_33
D2 0.07(4) 0.10(4) -0.058(29) 0.25(5) -0.023(31) 0.051(33)
D3 0.011(25) 0.048(25) 0.047(20) 0.124(33) 0.052(27) 0.22(5)

loop_
_atom_site_type_symbol
_atom_site_label
_atom_site_fract_x
_atom_site_fract_y
_atom_site_fract_z
_atom_site_occupancy
_atom_site_thermal_displace_type
_atom_site_U_iso_or_equiv
_atom_site_symmetry_multiplicity
D D2 0.4521(14) 0.2954(19) 0.663(4) 1.31(8) Uani 0.11282 18
D D3 0.2348(10) 0.4864(12) 0.857(5) 1.47(6) Uani 0.11036 18
Fe Fe 0.3818(8) 0.3513(9) 0.1413(30) 1.0 Uiso 0.008(7) 18
O O1 0.3183(18) 0.2853(18) 0.353(5) 1.0 Uiso 0.005(10) 18
O O2 0.3003(15) 0.2307(16) 0.598(6) 1.0 Uiso 0.008(11) 18
O O3 0.3539(21) 0.2707(19) 0.011(7) 1.0 Uiso 0.044(14) 18
C C1 0.3121(20) 0.2435(19) 0.445(5) 1.0 Uiso 0.048(12) 18
C C2 0.3285(14) 0.2082(14) 0.279(5) 1.0 Uiso 0.007(10) 18
C C3 0.3421(13) 0.2206(14) 0.086(5) 1.0 Uiso 0.002(10) 18
C C4 0.3528(14) 0.1793(15) -0.028(4) 1.0 Uiso 0.006(10) 18
H H 0.3690(31) 0.1998(27) -0.183(12) 1.0 Uiso 0.040(16) 18
D D1 0.5339(10) 0.6540(10) 0.7473(30) 1.54(8) Uiso 0.028(10) 18

loop_
_atom_type_symbol
_atom_type_number_in_cell
D 77.763
Fe 18.0
O 54.0
C 72.0
H 18.0

loop_
_geom_angle_atom_site_label_1
_geom_angle_atom_site_label_2
_geom_angle_atom_site_label_3
_geom_angle
_geom_angle_site_symmetry_1
_geom_angle_site_symmetry_3
_geom_angle_publ_flag
O1 Fe O1 83.9(7) 1_555 103_554 n
O1 Fe O2 173.6(20) 1_555 202_554 n
O1 Fe O3 75.6(19) 1_555 1_555 n
O1 Fe O3 87.1(17) 1_555 202_555 n
O1 Fe O2 95.1(17) 103_554 202_554 n
O1 Fe O3 87.5(18) 103_554 1_555 n
O1 Fe O3 93.3(17) 103_554 202_555 n
O2 Fe O3 98.0(20) 202_554 1_555 n
O2 Fe O3 99.3(19) 202_554 202_555 n
O3 Fe O3 162.5(25) 1_555 202_555 n
Fe O1 Fe 83.8(14) 1_555 202_555 n
Fe O1 C1 139.2(33) 1_555 1_555 n
Fe O1 C1 125.4(34) 202_555 1_555 n
Fe O2 C1 125(4) 103_555 1_555 n
Fe O3 Fe 92.6(21) 1_555 103_554 n
Fe O3 C3 130(4) 1_555 1_555 n
Fe O3 C3 126.6(35) 103_554 1_555 n
O1 C1 O2 132(5) 1_555 1_555 n
O1 C1 C2 100.7(34) 1_555 1_555 n
O2 C1 C2 127(4) 1_555 1_555 n
C1 C2 C3 130.4(29) 1_555 1_555 n
C1 C2 C4 105.4(28) 1_555 -201_555 n
C3 C2 C4 123.0(31) 1_555 -201_555 n
O3 C3 C2 121.8(33) 1_555 1_555 n
O3 C3 C4 119.5(33) 1_555 1_555 n
C2 C3 C4 117.9(29) 1_555 1_555 n
C2 C4 C3 118.0(28) -201_555 1_555 n
C2 C4 H 134(4) -201_555 1_555 n
C3 C4 H 108(4) 1_555 1_555 n

loop_
_geom_bond_atom_site_label_1
_geom_bond_atom_site_label_2
_geom_bond_distance
_geom_bond_site_symmetry_2
_geom_bond_publ_flag
Fe Fe 2.998(21) 103_554 n
Fe Fe 2.998(21) 202_555 n
Fe O1 2.24(4) 1_555 n
Fe O1 2.25(4) 103_554 n
Fe O2 2.00(4) 202_554 n
Fe O3 2.06(4) 1_555 n
Fe O3 2.09(6) 202_555 n
Fe C1 2.79(4) 202_554 n
Fe D1 2.400(28) -1_666 n
O1 Fe 2.24(4) 1_555 n
O1 Fe 2.25(4) 202_555 n
O1 O2 2.11(4) 1_555 n
O1 C1 1.20(5) 1_555 n
O1 C2 2.22(5) 1_555 n
O2 Fe 2.00(4) 103_555 n
O2 O1 2.11(4) 1_555 n
O2 C1 1.10(4) 1_555 n
O2 C2 2.48(5) 1_555 n
O3 Fe 2.06(4) 1_555 n
O3 Fe 2.09(6) 103_554 n
O3 C2 2.34(6) 1_555 n
O3 C3 1.29(5) 1_555 n
O3 C4 2.39(6) 1_555 n
O3 H 2.47(8) 1_555 n
C1 Fe 2.79(4) 103_555 n
C1 O1 1.20(5) 1_555 n
C1 O2 1.10(4) 1_555 n
C1 C2 1.65(5) 1_555 n
C1 C4 2.43(5) -201_444 n
C2 O1 2.22(5) 1_555 n
C2 O2 2.48(5) 1_555 n
C2 O3 2.34(6) 1_555 n
C2 C1 1.65(5) 1_555 n
C2 C3 1.38(4) 1_555 n
C2 C3 2.45(4) -201_444 n
C2 C4 2.44(4) 1_555 n
C2 C4 1.39(4) -201_444 n
C2 H 2.36(8) -201_444 n
C3 O3 1.29(5) 1_555 n
C3 C2 1.38(4) 1_555 n
C3 C2 2.45(4) -201_444 n
C3 C4 1.47(4) 1_555 n
C3 C4 2.43(4) -201_444 n
C3 H 2.15(8) 1_555 n
C4 O3 2.39(6) 1_555 n
C4 C1 2.43(5) -201_444 n
C4 C2 2.44(4) 1_555 n
C4 C2 1.39(4) -201_444 n
C4 C3 1.47(4) 1_555 n
C4 C3 2.43(4) -201_444 n
C4 H 1.18(9) 1_555 n
H O3 2.47(8) 1_555 n
H C2 2.36(8) -201_444 n
H C3 2.15(8) 1_555 n
H C4 1.18(9) 1_555 n
D1 Fe 2.400(28) -1_666 n
